data_7112361
loop_
_publ_author_name
'Kosaka, Wataru'
'Yamagishi, Kayo'
'Yoshida, Hiroki'
'Matsuda, Ryotaro'
'Kitagawa, Susumu'
'Takata, Masaki'
'Miyasaka, Hitoshi'

_publ_section_title
;
 CO2 superabsorption in a paddlewheel-type Ru dimer chain compound:
 gate-open performance dependent on inter-chain interactions.
;
_journal_coden_ASTM CHCOFS
_journal_issue 16
_journal_name_full
;
 Chemical Communications (Cambridge, United Kingdom)
;
_journal_page_first 1594
_journal_page_last 1596
_journal_paper_doi 10.1039/c2cc36153a
_journal_volume 49
_journal_year 2013
_chemical_formula_sum 'C40 H24 F4 N2 O8 Rh2'
_chemical_formula_weight 942.43
_chemical_name_common (Rh2(p-F-PhCO2)4(phz))
_space_group_IT_number 2
_symmetry_cell_setting triclinic
_symmetry_Int_Tables_number 2
_symmetry_space_group_name_Hall '-P 1'
_symmetry_space_group_name_H-M 'P -1'
_cell_angle_alpha 65.996(5)
_cell_angle_beta 66.173(6)
_cell_angle_gamma 65.291(6)
_cell_formula_units_Z 1
_cell_length_a 9.8967(7)
_cell_length_b 10.9360(8)
_cell_length_c 11.3457(7)
_cell_measurement_temperature 195(1)
_cell_volume 977.72(13)
_computing_cell_refinement 'RIETAN-FP (Izumi and Momma, 2007)'
_computing_molecular_graphics 'VESTA (Momma and Izumi, 2008)'
_computing_structure_refinement 'RIETAN-FP (Izumi and Momma, 2007)'
_computing_structure_solution FOX
_diffrn_ambient_temperature 195(1)
_diffrn_detector 'imaging plate'
_diffrn_measurement_device_type debye-scherrer
_diffrn_radiation_monochromator 'Si crystal'
_diffrn_radiation_type synchrotron
_diffrn_radiation_wavelength 0.799090
_diffrn_source synchrotron
_exptl_crystal_density_diffrn 1.6006
_exptl_crystal_density_method 'not measured'
_exptl_crystal_F_000 936.00
_pd_calc_method 'Rietveld Refinement'
_pd_instr_location ' ?'
_pd_meas_2theta_range_inc 0.0100
_pd_meas_2theta_range_max 50.0000
_pd_meas_2theta_range_min 3.0000
_pd_meas_number_of_points 4701
_pd_meas_scan_method step
_pd_proc_2theta_range_inc 0.0100
_pd_proc_2theta_range_max 50.0000
_pd_proc_2theta_range_min 3.0000
_pd_proc_ls_background_function 'composite background function'
_pd_proc_ls_pref_orient_corr ' ?'
_pd_proc_ls_profile_function 'split Pearson VII function'
_pd_proc_ls_prof_R_factor 0.01687
_pd_proc_ls_prof_wR_expected 0.00671
_pd_proc_ls_prof_wR_factor 0.02556
_pd_spec_mounting ' ?'
_pd_spec_mount_mode reflection
_pd_spec_shape flat_sheet
_refine_diff_density_max 0.0
_refine_diff_density_min 0.0
_refine_ls_extinction_method none
_refine_ls_goodness_of_fit_all 3.8091
_refine_ls_matrix_type full
_refine_ls_number_constraints 26
_refine_ls_number_parameters 91
_refine_ls_number_restraints 0
_refine_ls_R_factor_all 0.00427
_refine_ls_R_Fsqd_factor 0.00425
_refine_ls_R_I_factor 0.00966
_refine_ls_shift/su_max 0.0
_refine_ls_weighting_details 1/<i>y</i>~i~
_refine_ls_weighting_scheme sigma
_cod_duplicate_entry 7108851
_cod_data_source_file c2cc36153a.txt
_cod_data_source_block Rh-pF-phz-dry
_cod_original_cell_volume 977.7(1)
_cod_database_code 7112361

loop_
_symmetry_equiv_pos_site_id
_symmetry_equiv_pos_as_xyz
1 x,y,z
2 -x,-y,-z

loop_
_atom_site_label
_atom_site_fract_x
_atom_site_fract_y
_atom_site_fract_z
_atom_site_occupancy
_atom_site_symmetry_multiplicity
_atom_site_Wyckoff_symbol
_atom_site_adp_type
_atom_site_U_iso_or_equiv
_atom_site_type_symbol
C1 0.338(6) 0.734(5) 0.066(7) 1 2 i Uiso 0.01475 C
C2 0.246(7) 0.864(5) 0.107(5) 1 2 i Uiso 0.01475 C
C3 0.090(8) 0.900(6) 0.144(6) 1 2 i Uiso 0.01475 C
C4 -0.002(6) 0.023(6) 0.184(6) 1 2 i Uiso 0.01475 C
C5 0.066(6) 0.112(5) 0.186(6) 1 2 i Uiso 0.01475 C
C6 0.222(7) 0.077(6) 0.149(6) 1 2 i Uiso 0.01475 C
C7 0.314(7) 0.953(6) 0.110(6) 1 2 i Uiso 0.01475 C
C8 0.491(7) 0.338(6) 0.243(4) 1 2 i Uiso 0.01475 C
C9 0.475(7) 0.250(5) 0.385(5) 1 2 i Uiso 0.01475 C
C10 0.588(7) 0.217(6) 0.448(6) 1 2 i Uiso 0.01475 C
C11 0.569(6) 0.132(6) 0.582(7) 1 2 i Uiso 0.01475 C
C12 0.442(7) 0.079(4) 0.656(5) 1 2 i Uiso 0.01475 C
C13 0.331(7) 0.116(6) 0.589(6) 1 2 i Uiso 0.01475 C
C14 0.347(7) 0.200(7) 0.455(6) 1 2 i Uiso 0.01475 C
C15 0.020(9) 0.505(6) 0.115(6) 1 2 i Uiso 0.01475 C
C16 0.033(6) 0.513(6) 0.230(6) 1 2 i Uiso 0.01475 C
C17 0.094(7) 0.442(6) 0.676(5) 1 2 i Uiso 0.01475 C
C18 0.241(6) 0.402(6) 0.692(5) 1 2 i Uiso 0.01475 C
C19 0.261(6) 0.405(5) 0.804(6) 1 2 i Uiso 0.01475 C
C20 0.130(8) 0.452(7) 0.904(6) 1 2 i Uiso 0.01475 C
O1 0.265(4) 0.669(4) 0.060(4) 1 2 i Uiso 0.01475 O
O2 0.482(4) 0.701(4) 0.037(4) 1 2 i Uiso 0.01475 O
O3 0.377(4) 0.380(4) 0.200(4) 1 2 i Uiso 0.01475 O
O4 0.599(4) 0.390(4) 0.187(4) 1 2 i Uiso 0.01475 O
F1 -0.021(3) 0.229(2) 0.225(3) 1 2 i Uiso 0.01475 F
F2 0.426(4) -0.006(3) 0.787(3) 1 2 i Uiso 0.01475 F
N1 0.147(5) 0.456(5) 0.017(6) 1 2 i Uiso 0.01475 N
Rh1 0.3827(8) 0.4864(8) 0.006(1) 1 2 i Uiso 0.01226 Rh
H3 0.04489 0.83908 0.1428 1 2 i Uiso 0.01771 H
H4 -0.11177 0.04696 0.21034 1 2 i Uiso 0.01771 H
H6 0.26758 0.13766 0.15062 1 2 i Uiso 0.01771 H
H7 0.4241 0.92925 0.0839 1 2 i Uiso 0.01771 H
H10 0.67548 0.25108 0.39977 1 2 i Uiso 0.01771 H
H11 0.6448 0.10886 0.6256 1 2 i Uiso 0.01771 H
H13 0.2435 0.08197 0.63731 1 2 i Uiso 0.01771 H
H14 0.27146 0.22329 0.41138 1 2 i Uiso 0.01771 H
H16 0.13252 0.48544 0.24194 1 2 i Uiso 0.01771 H
H17 0.08236 0.43865 0.59809 1 2 i Uiso 0.01771 H
H18 0.33169 0.36979 0.62536 1 2 i Uiso 0.01771 H
H19 0.36069 0.37784 0.81564 1 2 i Uiso 0.01771 H

loop_
_atom_type_symbol
_atom_type_description
_atom_type_scat_dispersion_real
_atom_type_scat_dispersion_imag
_atom_type_scat_source
Rh Rh -1.0036 1.1392 'International Tables for Crystallography, Vol. C'
C C 0.0033 0.0021 'International Tables for Crystallography, Vol. C'
O O 0.0113 0.0079 'International Tables for Crystallography, Vol. C'
H H 0.0000 0.0000 'International Tables for Crystallography, Vol. C'
N N 0.0063 0.0043 'International Tables for Crystallography, Vol. C'
F F 0.0186 0.0133 'International Tables for Crystallography, Vol. C'

loop_
_geom_angle_atom_site_label_1
_geom_angle_atom_site_label_2
_geom_angle_atom_site_label_3
_geom_angle
_geom_angle_site_symmetry_1
_geom_angle_site_symmetry_3
C3 C2 C7 118(5) 1_555 1_555
C3 C2 C1 119(5) 1_555 1_555
C7 C2 C1 123(5) 1_555 1_555
O1 C2 C4 121(4) 1_555 1_565
O2 C2 C6 124(3) 1_555 1_565
C2 C3 C4 120(6) 1_555 1_565
C1 C3 C5 123(3) 1_555 1_565
O1 C3 C6 122(3) 1_555 1_565
C2 C7 C6 121(6) 1_555 1_565
C5 C7 C1 121(3) 1_565 1_555
O2 C1 O1 125(4) 1_555 1_555
O2 C1 C2 118(5) 1_555 1_555
O1 C1 C2 117(5) 1_555 1_555
C5 C4 C3 121(6) 1_555 1_545
F1 C4 C2 121(3) 1_555 1_545
C5 C6 C7 120(7) 1_555 1_545
F1 C6 C2 121(3) 1_555 1_545
F1 C5 C6 120(6) 1_555 1_555
F1 C5 C4 121(5) 1_555 1_555
C6 C5 C4 119(5) 1_555 1_555
C14 C9 C10 120(5) 1_555 1_555
C14 C9 C8 119(6) 1_555 1_555
C10 C9 C8 121(6) 1_555 1_555
O3 C9 C13 121(4) 1_555 1_555
O4 C9 C11 123(4) 1_555 1_555
C9 C14 C13 120(5) 1_555 1_555
C12 C14 C8 122(3) 1_555 1_555
O3 C14 C11 118(3) 1_555 1_555
C11 C10 C9 119(6) 1_555 1_555
C12 C10 C8 120(3) 1_555 1_555
O4 C10 C13 117(3) 1_555 1_555
O3 C8 O4 123(4) 1_555 1_555
O3 C8 C9 117(6) 1_555 1_555
O4 C8 C9 118(5) 1_555 1_555
C14 C13 C12 122(6) 1_555 1_555
C9 C13 F2 121(3) 1_555 1_555
C10 C11 C12 123(6) 1_555 1_555
C9 C11 F2 121(3) 1_555 1_555
F2 C12 C13 121(6) 1_555 1_555
F2 C12 C11 122(6) 1_555 1_555
C13 C12 C11 117(4) 1_555 1_555
C15 N1 C20 121(4) 1_555 1_554
C19 N1 C20 119(3) 1_554 2_566
C16 N1 C15 120(3) 1_555 2_565
N1 C15 C16 123(7) 1_555 1_555
N1 C15 C20 117(6) 1_555 2_566
C16 C15 C20 120(7) 1_555 2_566
C17 C15 N1 119(4) 2_566 2_565
C20 C15 C19 118(5) 1_554 2_566
C18 C15 C15 118(5) 2_566 2_565
N1 C20 C19 120(7) 1_556 1_555
N1 C20 C15 122(6) 1_556 2_566
C19 C20 C15 118(7) 1_555 2_566
C18 C20 N1 119(4) 1_555 2_566
C15 C20 C16 122(5) 1_556 2_566
C18 C19 C20 119(6) 1_555 1_555
N1 C19 C17 120(3) 1_556 1_555
C19 C18 C17 122(5) 1_555 1_555
C16 C17 C18 120(6) 2_566 1_555
C17 C16 C15 120(6) 2_566 1_555
C18 C16 N1 118(3) 2_566 1_555

loop_
_geom_bond_atom_site_label_1
_geom_bond_atom_site_label_2
_geom_bond_distance
_geom_bond_site_symmetry_2
C2 C3 1.35(8) 1_555
C2 C7 1.41(7) 1_555
C3 C4 1.41(7) 1_565
C1 O2 1.24(5) 1_555
C1 O1 1.24(5) 1_555
C1 C2 1.48(5) 1_555
C4 C5 1.41(6) 1_555
C6 C7 1.41(7) 1_545
C5 F1 1.34(4) 1_555
C5 C6 1.35(7) 1_555
O2 Rh1 2.05(4) 2_665
O1 Rh1 2.05(4) 1_555
C9 C14 1.40(6) 1_555
C9 C10 1.41(7) 1_555
C10 C11 1.41(8) 1_555
C8 O3 1.24(5) 1_555
C8 O4 1.24(6) 1_555
C8 C9 1.48(6) 1_555
C13 C14 1.41(7) 1_555
C11 C12 1.41(6) 1_555
C12 F2 1.38(5) 1_555
C12 C13 1.41(7) 1_555
O4 Rh1 2.03(4) 2_665
O3 Rh1 2.03(4) 1_555
N1 Rh1 2.43(4) 1_555
C15 N1 1.38(7) 1_555
C15 C16 1.40(6) 1_555
C15 C20 1.44(5) 2_566
C20 N1 1.38(7) 1_556
C19 C20 1.40(6) 1_555
C18 C19 1.38(6) 1_555
C17 C18 1.40(7) 1_555
C16 C17 1.34(7) 2_566
Rh1 Rh1 2.41(1) 2_665
